data_1503674
loop_
_publ_author_name
'Wang, Kui'
'Guo, Dong-Sheng'
'Zhang, Hong-Qing'
'Li, Dong'
'Zheng, Xi-Long'
'Liu, Yu'

_publ_section_title
;
 Highly effective binding of viologens by p-sulfonatocalixarenes for the
 treatment of viologen poisoning.
;
_journal_issue 20
_journal_name_full 'Journal of medicinal chemistry'
_journal_page_first 6402
_journal_page_last 6412
_journal_paper_doi 10.1021/jm900811z
_journal_volume 52
_journal_year 2009
_chemical_formula_moiety 'C48 H44.50 N4 O20.25 S8'
_chemical_formula_sum 'C48 H44.5 N4 O20.25 S8'
_chemical_formula_weight 1257.86
_chemical_name_systematic
; 
 ? 
;
_space_group_IT_number 14
_symmetry_cell_setting monoclinic
_symmetry_space_group_name_Hall '-P 2yn'
_symmetry_space_group_name_H-M 'P 1 21/n 1'
_atom_sites_solution_hydrogens geom
_atom_sites_solution_primary direct
_atom_sites_solution_secondary difmap
_audit_creation_method SHELXL-97
_cell_angle_alpha 90.00
_cell_angle_beta 96.832(3)
_cell_angle_gamma 90.00
_cell_formula_units_Z 4
_cell_length_a 12.6727(5)
_cell_length_b 30.0947(13)
_cell_length_c 13.5037(6)
_cell_measurement_reflns_used 11251
_cell_measurement_temperature 113(2)
_cell_measurement_theta_max 27.9
_cell_measurement_theta_min 1.7
_cell_volume 5113.5(4)
_computing_cell_refinement CrystalClear
_computing_data_collection CrystalClear
_computing_data_reduction CrystalClear
_computing_publication_material 'CrystalStructure 3.7.0'
_computing_structure_refinement 'SHELXL-97 (Sheldrick, 1997)'
_computing_structure_solution 'SHELXS-97 (Sheldrick, 1990)'
_diffrn_ambient_temperature 113(2)
_diffrn_detector_area_resol_mean 7.31
_diffrn_measured_fraction_theta_full 0.990
_diffrn_measured_fraction_theta_max 0.990
_diffrn_measurement_device_type 'Rigaku Saturn'
_diffrn_measurement_method \w
_diffrn_radiation_monochromator confocal
_diffrn_radiation_source 'rotating anode'
_diffrn_radiation_type MoK\a
_diffrn_radiation_wavelength 0.71070
_diffrn_reflns_av_R_equivalents 0.0503
_diffrn_reflns_av_sigmaI/netI 0.0428
_diffrn_reflns_limit_h_max 16
_diffrn_reflns_limit_h_min -16
_diffrn_reflns_limit_k_max 39
_diffrn_reflns_limit_k_min -39
_diffrn_reflns_limit_l_max 16
_diffrn_reflns_limit_l_min -17
_diffrn_reflns_number 47613
_diffrn_reflns_theta_full 27.90
_diffrn_reflns_theta_max 27.90
_diffrn_reflns_theta_min 1.66
_exptl_absorpt_coefficient_mu 0.436
_exptl_absorpt_correction_T_max 0.9335
_exptl_absorpt_correction_T_min 0.8589
_exptl_absorpt_correction_type multi-scan
_exptl_absorpt_process_details crystalclear
_exptl_crystal_colour yellow
_exptl_crystal_density_diffrn 1.634
_exptl_crystal_density_method 'not measured'
_exptl_crystal_description block
_exptl_crystal_F_000 2602
_exptl_crystal_size_max 0.36
_exptl_crystal_size_mid 0.22
_exptl_crystal_size_min 0.16
_refine_diff_density_max 0.730
_refine_diff_density_min -0.687
_refine_diff_density_rms 0.077
_refine_ls_extinction_method none
_refine_ls_goodness_of_fit_ref 1.058
_refine_ls_hydrogen_treatment mixed
_refine_ls_matrix_type full
_refine_ls_number_parameters 817
_refine_ls_number_reflns 12092
_refine_ls_number_restraints 138
_refine_ls_restrained_S_all 1.078
_refine_ls_R_factor_all 0.0561
_refine_ls_R_factor_gt 0.0474
_refine_ls_shift/su_max 0.001
_refine_ls_shift/su_mean 0.000
_refine_ls_structure_factor_coef Fsqd
_refine_ls_weighting_details 'calc w=1/[\s^2^(Fo^2^)+(0.0530P)^2^+4.4058P] where P=(Fo^2^+2Fc^2^)/3'
_refine_ls_weighting_scheme calc
_refine_ls_wR_factor_gt 0.1119
_refine_ls_wR_factor_ref 0.1175
_reflns_number_gt 10572
_reflns_number_total 12092
_reflns_threshold_expression >2sigma(I)
_cod_data_source_file jm900811z_si_001.cif
_cod_data_source_block shelxl
_cod_original_formula_sum 'C48 H44.50 N4 O20.25 S8'
_cod_database_code 1503674

loop_
_symmetry_equiv_pos_as_xyz
'x, y, z'
'-x+1/2, y+1/2, -z+1/2'
'-x, -y, -z'
'x-1/2, -y-1/2, z-1/2'

loop_
_atom_site_label
_atom_site_type_symbol
_atom_site_fract_x
_atom_site_fract_y
_atom_site_fract_z
_atom_site_U_iso_or_equiv
_atom_site_adp_type
_atom_site_occupancy
_atom_site_symmetry_multiplicity
_atom_site_calc_flag
_atom_site_refinement_flags
_atom_site_disorder_assembly
_atom_site_disorder_group
S1 S 0.61058(4) 0.741536(18) 0.77579(4) 0.01561(12) Uani 1 1 d . . .
S2 S 0.37276(4) 0.735146(18) 0.40535(4) 0.01522(12) Uani 1 1 d . . .
S3 S 0.73970(4) 0.726046(18) 0.22028(4) 0.01518(12) Uani 1 1 d . . .
S4 S 0.97918(4) 0.739401(18) 0.58900(4) 0.01420(11) Uani 1 1 d . . .
S5 S 0.84966(5) 0.591113(19) 0.77982(5) 0.02326(14) Uani 1 1 d D . .
S6 S 0.24380(4) 0.643255(17) 0.72061(4) 0.01405(12) Uani 1 1 d . . .
S7 S 0.51418(5) 0.574699(18) 0.27547(5) 0.02125(13) Uani 1 1 d D . .
S8 S 1.10539(5) 0.627519(18) 0.30242(4) 0.01827(13) Uani 1 1 d . . .
O1 O 0.78015(12) 0.77935(5) 0.65553(12) 0.0174(3) Uani 1 1 d . . .
H1 H 0.7236 0.7889 0.6745 0.026 Uiso 1 1 calc R . .
O2 O 0.55874(13) 0.76037(5) 0.55896(12) 0.0201(3) Uani 1 1 d . . .
H2 H 0.5383 0.7676 0.4997 0.030 Uiso 1 1 calc R . .
O3 O 0.56740(13) 0.76891(5) 0.33561(12) 0.0165(3) Uani 1 1 d . . .
H3 H 0.6160 0.7794 0.3053 0.025 Uiso 1 1 calc R . .
O4 O 0.80294(14) 0.76002(6) 0.43139(12) 0.0264(4) Uani 1 1 d . . .
H4 H 0.7755 0.7740 0.3810 0.040 Uiso 1 1 calc R . .
O5 O 0.9456(11) 0.5929(3) 0.8589(7) 0.051(3) Uani 0.438(18) 1 d PDU A 1
O6 O 0.7587(10) 0.5770(3) 0.8236(14) 0.067(4) Uani 0.438(18) 1 d PDU A 1
O7 O 0.8762(9) 0.5659(6) 0.6962(8) 0.029(2) Uani 0.438(18) 1 d PDU A 1
O5' O 0.9013(6) 0.5919(2) 0.8770(4) 0.0366(15) Uani 0.562(18) 1 d PDU A 2
O6' O 0.7364(3) 0.57485(17) 0.7746(5) 0.0262(13) Uani 0.562(18) 1 d PDU A 2
O7' O 0.9020(7) 0.5692(4) 0.7044(7) 0.0313(18) Uani 0.562(18) 1 d PDU A 2
O8 O 0.15627(13) 0.63816(6) 0.64240(12) 0.0217(4) Uani 1 1 d . . .
O9 O 0.29418(14) 0.60149(5) 0.75518(12) 0.0212(4) Uani 1 1 d . . .
O10 O 0.21658(13) 0.66952(5) 0.80598(12) 0.0196(3) Uani 1 1 d . . .
O11 O 0.6231(3) 0.5573(2) 0.2977(4) 0.0212(9) Uani 0.700(13) 1 d PDU B 1
O12 O 0.4504(3) 0.56196(10) 0.3558(4) 0.0296(11) Uani 0.700(13) 1 d PDU B 1
O13 O 0.4678(4) 0.56487(14) 0.1767(3) 0.0290(10) Uani 0.700(13) 1 d PDU B 1
O11' O 0.6059(10) 0.5528(5) 0.3218(11) 0.044(4) Uani 0.300(13) 1 d PDU B 2
O12' O 0.4103(9) 0.5619(3) 0.3001(13) 0.049(4) Uani 0.300(13) 1 d PDU B 2
O13' O 0.5096(12) 0.5699(3) 0.1626(5) 0.033(2) Uani 0.300(13) 1 d PDU B 2
O14 O 1.19389(13) 0.62677(6) 0.38126(14) 0.0258(4) Uani 1 1 d . . .
O15 O 1.05165(14) 0.58440(5) 0.28981(13) 0.0250(4) Uani 1 1 d . . .
O16 O 1.13104(16) 0.64585(6) 0.20836(14) 0.0303(4) Uani 1 1 d . . .
N1 N 0.19309(15) 0.50859(6) 0.49260(14) 0.0175(4) Uani 1 1 d . . .
N2 N 0.33624(15) 0.44058(6) 0.45837(14) 0.0178(4) Uani 1 1 d . . .
N3 N 0.3575(2) 0.61178(7) 1.00085(15) 0.0288(5) Uani 1 1 d . . .
N4 N 0.2031(2) 0.54679(7) 0.93678(16) 0.0307(5) Uani 1 1 d . . .
C1 C 0.79263(17) 0.73598(7) 0.68053(15) 0.0149(4) Uani 1 1 d . . .
C2 C 0.88284(17) 0.71280(7) 0.65567(15) 0.0138(4) Uani 1 1 d . A .
C3 C 0.90131(18) 0.66902(7) 0.68655(16) 0.0171(4) Uani 1 1 d . . .
H3A H 0.9634 0.6541 0.6714 0.020 Uiso 1 1 calc R A .
C4 C 0.82888(18) 0.64702(7) 0.73973(17) 0.0172(4) Uani 1 1 d . A .
C5 C 0.73912(18) 0.66923(7) 0.76277(16) 0.0167(4) Uani 1 1 d . . .
H5 H 0.6898 0.6542 0.7988 0.020 Uiso 1 1 calc R A .
C6 C 0.72041(17) 0.71305(7) 0.73397(15) 0.0146(4) Uani 1 1 d . A .
C7 C 0.48621(17) 0.73287(7) 0.59253(16) 0.0134(4) Uani 1 1 d . . .
C8 C 0.50284(17) 0.71944(7) 0.69346(16) 0.0142(4) Uani 1 1 d . . .
C9 C 0.43082(17) 0.69077(7) 0.73028(16) 0.0142(4) Uani 1 1 d . . .
H9 H 0.4422 0.6816 0.7981 0.017 Uiso 1 1 calc R . .
C10 C 0.34186(17) 0.67521(7) 0.66885(16) 0.0142(4) Uani 1 1 d . . .
C11 C 0.32633(17) 0.68724(7) 0.56828(16) 0.0142(4) Uani 1 1 d . . .
H11 H 0.2675 0.6758 0.5258 0.017 Uiso 1 1 calc R . .
C12 C 0.39763(17) 0.71611(7) 0.53070(15) 0.0134(4) Uani 1 1 d . . .
C13 C 0.55716(17) 0.72495(7) 0.31642(15) 0.0138(4) Uani 1 1 d . . .
C14 C 0.46851(17) 0.70334(7) 0.34820(15) 0.0142(4) Uani 1 1 d . B .
C15 C 0.45345(18) 0.65784(7) 0.33328(16) 0.0157(4) Uani 1 1 d . . .
H15 H 0.3923 0.6437 0.3532 0.019 Uiso 1 1 calc R B .
C16 C 0.52832(18) 0.63309(7) 0.28901(16) 0.0157(4) Uani 1 1 d . B .
C17 C 0.61516(18) 0.65414(7) 0.25560(16) 0.0161(4) Uani 1 1 d . . .
H17 H 0.6647 0.6373 0.2236 0.019 Uiso 1 1 calc R B .
C18 C 0.63034(17) 0.69969(7) 0.26849(15) 0.0147(4) Uani 1 1 d . B .
C19 C 0.86718(17) 0.72757(7) 0.40261(16) 0.0154(4) Uani 1 1 d . . .
C20 C 0.84860(17) 0.70764(7) 0.30721(16) 0.0148(4) Uani 1 1 d . . .
C21 C 0.92061(18) 0.67647(7) 0.27852(16) 0.0167(4) Uani 1 1 d . . .
H21 H 0.9096 0.6637 0.2137 0.020 Uiso 1 1 calc R . .
C22 C 1.00862(17) 0.66392(7) 0.34446(16) 0.0153(4) Uani 1 1 d . . .
C23 C 1.02339(17) 0.68132(7) 0.44090(16) 0.0153(4) Uani 1 1 d . . .
H23 H 1.0815 0.6716 0.4867 0.018 Uiso 1 1 calc R . .
C24 C 0.95265(17) 0.71314(7) 0.47017(15) 0.0138(4) Uani 1 1 d . . .
C25 C 0.14364(19) 0.54474(8) 0.52367(19) 0.0218(5) Uani 1 1 d . . .
H25 H 0.1526 0.5727 0.4932 0.026 Uiso 1 1 calc R . .
C26 C 0.07971(19) 0.54127(8) 0.59993(19) 0.0232(5) Uani 1 1 d . . .
H26 H 0.0446 0.5667 0.6217 0.028 Uiso 1 1 calc R . .
C27 C 0.06775(19) 0.50048(8) 0.64367(19) 0.0234(5) Uani 1 1 d . . .
H27 H 0.0226 0.4974 0.6946 0.028 Uiso 1 1 calc R . .
C28 C 0.12244(19) 0.46372(8) 0.61267(18) 0.0209(5) Uani 1 1 d . . .
H28 H 0.1161 0.4357 0.6439 0.025 Uiso 1 1 calc R . .
C29 C 0.18564(17) 0.46790(7) 0.53690(17) 0.0165(4) Uani 1 1 d . . .
C30 C 0.24935(18) 0.43079(7) 0.50398(16) 0.0167(4) Uani 1 1 d . . .
C31 C 0.22691(19) 0.38659(8) 0.52301(17) 0.0199(5) Uani 1 1 d . . .
H31 H 0.1650 0.3790 0.5526 0.024 Uiso 1 1 calc R . .
C32 C 0.2958(2) 0.35357(8) 0.49839(17) 0.0222(5) Uani 1 1 d . . .
H32 H 0.2816 0.3233 0.5120 0.027 Uiso 1 1 calc R . .
C33 C 0.3852(2) 0.36491(8) 0.45389(17) 0.0216(5) Uani 1 1 d . . .
H33 H 0.4331 0.3426 0.4374 0.026 Uiso 1 1 calc R . .
C34 C 0.40377(19) 0.40899(8) 0.43382(17) 0.0213(5) Uani 1 1 d . . .
H34 H 0.4643 0.4171 0.4026 0.026 Uiso 1 1 calc R . .
C35 C 0.25790(19) 0.51243(8) 0.40846(18) 0.0216(5) Uani 1 1 d . . .
H35A H 0.2728 0.5441 0.3954 0.026 Uiso 1 1 calc R . .
H35B H 0.2193 0.4994 0.3472 0.026 Uiso 1 1 calc R . .
C36 C 0.36083(19) 0.48754(8) 0.43747(19) 0.0223(5) Uani 1 1 d . . .
H36A H 0.4060 0.4891 0.3825 0.027 Uiso 1 1 calc R . .
H36B H 0.4002 0.5013 0.4974 0.027 Uiso 1 1 calc R . .
C37 C 0.4249(2) 0.64607(9) 1.0227(2) 0.0319(6) Uani 1 1 d . . .
H37 H 0.4026 0.6711 1.0576 0.038 Uiso 1 1 calc R . .
C38 C 0.5260(3) 0.64480(10) 0.9945(2) 0.0351(6) Uani 1 1 d . . .
H38 H 0.5735 0.6689 1.0096 0.042 Uiso 1 1 calc R . .
C39 C 0.5575(3) 0.60779(10) 0.9437(2) 0.0348(6) Uani 1 1 d . . .
H39 H 0.6273 0.6062 0.9248 0.042 Uiso 1 1 calc R . .
C40 C 0.4868(2) 0.57337(9) 0.92079(19) 0.0329(6) Uani 1 1 d . . .
H40 H 0.5073 0.5484 0.8844 0.040 Uiso 1 1 calc R . .
C41 C 0.3856(2) 0.57508(8) 0.95073(18) 0.0286(6) Uani 1 1 d . . .
C42 C 0.3075(2) 0.53882(9) 0.93122(18) 0.0301(6) Uani 1 1 d . . .
C43 C 0.3388(3) 0.49609(9) 0.9084(2) 0.0373(7) Uani 1 1 d . . .
H43 H 0.4115 0.4900 0.9032 0.045 Uiso 1 1 calc R . .
C44 C 0.2641(3) 0.46253(10) 0.8933(2) 0.0424(8) Uani 1 1 d . . .
H44 H 0.2856 0.4332 0.8790 0.051 Uiso 1 1 calc R . .
C45 C 0.1584(3) 0.47169(10) 0.8990(2) 0.0429(8) Uani 1 1 d . . .
H45 H 0.1066 0.4489 0.8883 0.051 Uiso 1 1 calc R . .
C46 C 0.1286(3) 0.51488(9) 0.9207(2) 0.0347(7) Uani 1 1 d . . .
H46 H 0.0559 0.5217 0.9241 0.042 Uiso 1 1 calc R . .
C47 C 0.2518(2) 0.61245(9) 1.0385(2) 0.0335(7) Uani 1 1 d . . .
H47A H 0.2319 0.6435 1.0522 0.040 Uiso 1 1 calc R . .
H47B H 0.2553 0.5955 1.1015 0.040 Uiso 1 1 calc R . .
C48 C 0.1695(2) 0.59235(8) 0.9625(2) 0.0325(6) Uani 1 1 d . . .
H48A H 0.1003 0.5910 0.9896 0.039 Uiso 1 1 calc R . .
H48B H 0.1606 0.6111 0.9018 0.039 Uiso 1 1 calc R . .
O17 O 0.40833(18) 0.53741(7) 0.66240(17) 0.0389(5) Uani 1 1 d D . .
H17A H 0.372(3) 0.5555(11) 0.688(3) 0.058 Uiso 1 1 d D . .
H17B H 0.394(3) 0.5113(9) 0.680(3) 0.058 Uiso 1 1 d D . .
O18 O 0.0894(2) 0.53127(7) 0.12952(15) 0.0378(5) Uani 1 1 d D . .
H18A H 0.153(2) 0.5208(12) 0.136(3) 0.057 Uiso 1 1 d D . .
H18B H 0.083(3) 0.5483(11) 0.177(2) 0.057 Uiso 1 1 d D . .
O19 O 0.3029(2) 0.50490(8) 0.13952(17) 0.0466(6) Uani 1 1 d D . .
H19A H 0.359(3) 0.5192(13) 0.171(3) 0.070 Uiso 1 1 d D . .
H19B H 0.313(3) 0.4788(10) 0.174(3) 0.070 Uiso 1 1 d D . .
O20 O 0.7666(5) 0.6473(3) 0.0411(5) 0.0573(18) Uani 0.45 1 d PU . .
O20' O 0.8175(5) 0.6381(2) 0.0282(5) 0.0370(14) Uani 0.40 1 d PU . .
O21 O 0.4755(4) 0.84321(19) 0.5146(4) 0.0439(13) Uani 0.40 1 d PU . .

loop_
_atom_site_aniso_label
_atom_site_aniso_U_11
_atom_site_aniso_U_22
_atom_site_aniso_U_33
_atom_site_aniso_U_23
_atom_site_aniso_U_13
_atom_site_aniso_U_12
S1 0.0120(3) 0.0210(3) 0.0141(3) -0.0055(2) 0.0025(2) 0.0001(2)
S2 0.0142(3) 0.0178(3) 0.0137(3) 0.00340(19) 0.0019(2) 0.0028(2)
S3 0.0161(3) 0.0174(3) 0.0124(2) 0.00117(19) 0.0031(2) -0.0047(2)
S4 0.0124(3) 0.0177(3) 0.0128(2) -0.00243(19) 0.0026(2) -0.00244(19)
S5 0.0289(3) 0.0143(3) 0.0293(3) -0.0008(2) 0.0145(3) -0.0006(2)
S6 0.0147(3) 0.0120(2) 0.0162(3) 0.00120(19) 0.0050(2) 0.00077(19)
S7 0.0218(3) 0.0127(3) 0.0307(3) 0.0003(2) 0.0090(2) -0.0037(2)
S8 0.0205(3) 0.0147(3) 0.0218(3) -0.0026(2) 0.0119(2) -0.0010(2)
O1 0.0146(8) 0.0195(8) 0.0189(8) 0.0024(6) 0.0046(6) 0.0038(6)
O2 0.0185(8) 0.0257(9) 0.0165(8) 0.0017(7) 0.0029(6) -0.0085(7)
O3 0.0182(8) 0.0141(7) 0.0179(8) 0.0009(6) 0.0051(6) -0.0020(6)
O4 0.0269(10) 0.0370(10) 0.0145(8) -0.0045(7) -0.0010(7) 0.0169(8)
O5 0.090(6) 0.025(3) 0.033(3) -0.001(3) -0.013(4) 0.001(4)
O6 0.073(5) 0.028(3) 0.118(8) 0.019(4) 0.078(5) 0.014(3)
O7 0.027(4) 0.026(4) 0.032(3) -0.011(3) -0.008(3) 0.005(4)
O5' 0.051(4) 0.024(2) 0.031(2) 0.0093(18) -0.010(2) -0.003(2)
O6' 0.022(2) 0.0177(18) 0.039(3) 0.0084(18) 0.0040(18) -0.0056(13)
O7' 0.032(4) 0.022(3) 0.045(4) -0.002(3) 0.025(3) 0.006(3)
O8 0.0179(8) 0.0258(9) 0.0213(8) 0.0037(7) 0.0017(7) -0.0064(7)
O9 0.0269(9) 0.0142(8) 0.0239(9) 0.0041(6) 0.0088(7) 0.0055(7)
O10 0.0237(9) 0.0165(8) 0.0206(8) -0.0010(6) 0.0113(7) 0.0004(6)
O11 0.0224(16) 0.016(2) 0.025(2) 0.0027(15) 0.0019(14) 0.0002(12)
O12 0.037(2) 0.0168(13) 0.040(2) 0.0026(13) 0.0217(18) -0.0045(12)
O13 0.033(2) 0.0169(16) 0.0330(18) -0.0003(12) -0.0134(16) -0.0120(16)
O11' 0.072(7) 0.018(4) 0.033(6) 0.011(4) -0.031(5) -0.004(5)
O12' 0.053(6) 0.028(4) 0.074(8) -0.021(4) 0.046(6) -0.019(4)
O13' 0.046(6) 0.013(3) 0.036(4) -0.003(3) -0.011(4) -0.015(4)
O14 0.0171(9) 0.0255(9) 0.0358(10) -0.0062(7) 0.0068(7) 0.0026(7)
O15 0.0291(10) 0.0162(8) 0.0321(10) -0.0059(7) 0.0136(8) -0.0051(7)
O16 0.0422(11) 0.0219(9) 0.0325(10) 0.0031(7) 0.0275(9) 0.0047(8)
N1 0.0141(9) 0.0160(9) 0.0228(10) -0.0001(7) 0.0043(8) -0.0013(7)
N2 0.0176(10) 0.0180(9) 0.0180(9) -0.0001(7) 0.0031(8) 0.0018(7)
N3 0.0489(14) 0.0213(10) 0.0182(10) 0.0030(8) 0.0120(10) 0.0072(10)
N4 0.0527(15) 0.0212(11) 0.0210(11) 0.0024(8) 0.0167(10) 0.0028(10)
C1 0.0137(11) 0.0199(11) 0.0108(10) -0.0022(8) 0.0006(8) -0.0007(8)
C2 0.0118(10) 0.0193(10) 0.0104(10) -0.0030(8) 0.0013(8) -0.0037(8)
C3 0.0164(11) 0.0178(11) 0.0174(11) -0.0052(8) 0.0035(9) 0.0001(8)
C4 0.0184(11) 0.0168(10) 0.0169(11) -0.0035(8) 0.0048(9) -0.0019(8)
C5 0.0150(11) 0.0195(11) 0.0159(10) -0.0037(8) 0.0034(8) -0.0045(8)
C6 0.0121(10) 0.0210(11) 0.0107(10) -0.0048(8) 0.0013(8) -0.0001(8)
C7 0.0123(10) 0.0126(10) 0.0163(10) -0.0015(8) 0.0051(8) 0.0004(8)
C8 0.0117(10) 0.0168(10) 0.0144(10) -0.0035(8) 0.0025(8) 0.0024(8)
C9 0.0124(10) 0.0167(10) 0.0142(10) 0.0000(8) 0.0038(8) 0.0035(8)
C10 0.0142(11) 0.0121(10) 0.0170(10) 0.0006(8) 0.0047(8) 0.0011(8)
C11 0.0106(10) 0.0149(10) 0.0175(10) -0.0010(8) 0.0032(8) 0.0019(8)
C12 0.0143(11) 0.0147(10) 0.0114(10) 0.0008(8) 0.0026(8) 0.0031(8)
C13 0.0162(11) 0.0151(10) 0.0098(10) 0.0022(8) -0.0005(8) -0.0018(8)
C14 0.0129(11) 0.0187(10) 0.0106(10) 0.0013(8) -0.0003(8) 0.0011(8)
C15 0.0152(11) 0.0179(10) 0.0137(10) 0.0032(8) 0.0009(8) -0.0028(8)
C16 0.0180(11) 0.0143(10) 0.0146(10) 0.0017(8) 0.0015(8) -0.0027(8)
C17 0.0175(11) 0.0174(10) 0.0137(10) -0.0008(8) 0.0029(8) -0.0009(8)
C18 0.0148(11) 0.0178(10) 0.0116(10) 0.0033(8) 0.0012(8) -0.0021(8)
C19 0.0145(11) 0.0185(10) 0.0143(10) -0.0032(8) 0.0059(8) -0.0005(8)
C20 0.0135(11) 0.0180(10) 0.0129(10) -0.0008(8) 0.0017(8) -0.0051(8)
C21 0.0190(11) 0.0170(10) 0.0158(10) -0.0036(8) 0.0089(9) -0.0061(8)
C22 0.0165(11) 0.0134(10) 0.0176(11) -0.0019(8) 0.0084(9) -0.0022(8)
C23 0.0129(11) 0.0161(10) 0.0178(11) 0.0016(8) 0.0057(8) -0.0013(8)
C24 0.0146(11) 0.0161(10) 0.0116(10) -0.0013(8) 0.0050(8) -0.0039(8)
C25 0.0185(12) 0.0169(11) 0.0303(13) 0.0000(9) 0.0038(10) 0.0014(9)
C26 0.0196(12) 0.0193(11) 0.0315(13) -0.0051(10) 0.0062(10) -0.0008(9)
C27 0.0189(12) 0.0255(12) 0.0271(13) -0.0044(10) 0.0081(10) -0.0022(9)
C28 0.0203(12) 0.0196(11) 0.0234(12) 0.0020(9) 0.0053(10) -0.0025(9)
C29 0.0140(11) 0.0151(10) 0.0203(11) 0.0002(8) 0.0010(9) -0.0031(8)
C30 0.0165(11) 0.0183(11) 0.0152(10) -0.0001(8) 0.0017(8) 0.0001(8)
C31 0.0203(12) 0.0208(11) 0.0177(11) -0.0006(9) -0.0008(9) -0.0012(9)
C32 0.0284(13) 0.0172(11) 0.0194(11) -0.0028(9) -0.0034(10) 0.0012(9)
C33 0.0246(13) 0.0208(11) 0.0182(11) -0.0052(9) -0.0022(9) 0.0063(9)
C34 0.0185(12) 0.0272(12) 0.0183(11) -0.0021(9) 0.0029(9) 0.0025(9)
C35 0.0222(12) 0.0199(11) 0.0248(12) 0.0060(9) 0.0110(10) 0.0019(9)
C36 0.0185(12) 0.0187(11) 0.0313(13) 0.0050(10) 0.0095(10) -0.0003(9)
C37 0.0494(18) 0.0215(13) 0.0258(13) 0.0038(10) 0.0089(12) 0.0055(12)
C38 0.0488(18) 0.0304(14) 0.0262(14) 0.0078(11) 0.0049(13) 0.0030(13)
C39 0.0417(17) 0.0383(16) 0.0250(14) 0.0100(12) 0.0068(12) 0.0118(13)
C40 0.0489(18) 0.0310(14) 0.0201(13) 0.0033(11) 0.0087(12) 0.0116(13)
C41 0.0488(17) 0.0238(13) 0.0146(11) 0.0034(9) 0.0088(11) 0.0110(11)
C42 0.0517(18) 0.0235(13) 0.0169(12) 0.0013(10) 0.0120(12) 0.0058(12)
C43 0.060(2) 0.0285(14) 0.0258(14) -0.0023(11) 0.0133(14) 0.0099(13)
C44 0.075(2) 0.0256(14) 0.0286(15) -0.0050(12) 0.0128(15) 0.0057(15)
C45 0.071(2) 0.0295(15) 0.0295(15) -0.0063(12) 0.0123(15) -0.0063(15)
C46 0.0552(19) 0.0283(14) 0.0229(13) -0.0002(11) 0.0135(13) -0.0017(13)
C47 0.0546(19) 0.0194(12) 0.0317(14) 0.0000(10) 0.0267(13) 0.0038(12)
C48 0.0471(17) 0.0202(12) 0.0345(15) 0.0047(11) 0.0220(13) 0.0044(11)
O17 0.0493(13) 0.0209(10) 0.0530(13) -0.0007(9) 0.0330(11) 0.0042(9)
O18 0.0594(14) 0.0290(11) 0.0262(10) -0.0092(8) 0.0099(10) -0.0073(10)
O19 0.0566(15) 0.0411(13) 0.0382(12) 0.0114(10) -0.0104(11) -0.0249(11)
O20 0.053(4) 0.079(5) 0.038(3) -0.009(3) 0.000(3) -0.031(4)
O20' 0.038(4) 0.044(3) 0.031(3) -0.006(2) 0.009(3) 0.009(3)
O21 0.046(3) 0.049(3) 0.034(3) 0.012(2) -0.006(2) -0.022(3)

loop_
_atom_type_symbol
_atom_type_description
_atom_type_scat_dispersion_real
_atom_type_scat_dispersion_imag
_atom_type_scat_source
C C 0.0033 0.0016 'International Tables Vol C Tables 4.2.6.8 and 6.1.1.4'
H H 0.0000 0.0000 'International Tables Vol C Tables 4.2.6.8 and 6.1.1.4'
N N 0.0061 0.0033 'International Tables Vol C Tables 4.2.6.8 and 6.1.1.4'
O O 0.0106 0.0060 'International Tables Vol C Tables 4.2.6.8 and 6.1.1.4'
S S 0.1246 0.1234 'International Tables Vol C Tables 4.2.6.8 and 6.1.1.4'

loop_
_geom_angle_atom_site_label_1
_geom_angle_atom_site_label_2
_geom_angle_atom_site_label_3
_geom_angle
C6 S1 C8 101.06(10)
C12 S2 C14 100.68(10)
C18 S3 C20 101.23(10)
C24 S4 C2 100.80(10)
O5' S5 O6 85.8(6)
O5' S5 O7 128.5(7)
O6 S5 O7 116.6(6)
O5' S5 O7' 118.0(4)
O6 S5 O7' 128.4(7)
O7 S5 O7' 13.9(6)
O5' S5 O6' 112.7(3)
O6 S5 O6' 27.1(6)
O7 S5 O6' 95.9(5)
O7' S5 O6' 109.5(4)
O5' S5 O5 24.9(4)
O6 S5 O5 109.8(5)
O7 S5 O5 109.2(5)
O7' S5 O5 96.7(5)
O6' S5 O5 136.1(4)
O5' S5 C4 107.8(3)
O6 S5 C4 108.2(4)
O7 S5 C4 107.5(8)
O7' S5 C4 106.4(6)
O6' S5 C4 100.8(2)
O5 S5 C4 104.9(4)
O8 S6 O9 114.22(10)
O8 S6 O10 113.46(10)
O9 S6 O10 110.24(10)
O8 S6 C10 106.35(10)
O9 S6 C10 106.95(10)
O10 S6 C10 104.90(10)
O11' S7 O13 122.9(7)
O11' S7 O12' 119.7(6)
O13 S7 O12' 82.8(6)
O11' S7 O11 17.1(7)
O13 S7 O11 112.9(3)
O12' S7 O11 135.5(6)
O11' S7 O12 92.7(6)
O13 S7 O12 115.6(2)
O12' S7 O12 34.0(6)
O11 S7 O12 109.8(2)
O11' S7 O13' 109.2(6)
O13 S7 O13' 23.3(4)
O12' S7 O13' 106.1(5)
O11 S7 O13' 95.4(5)
O12 S7 O13' 138.6(4)
O11' S7 C16 110.4(7)
O13 S7 C16 109.15(19)
O12' S7 C16 108.9(3)
O11 S7 C16 104.5(3)
O12 S7 C16 103.80(16)
O13' S7 C16 100.8(4)
O14 S8 O16 114.35(11)
O14 S8 O15 112.28(11)
O16 S8 O15 112.50(11)
O14 S8 C22 106.03(10)
O16 S8 C22 106.12(10)
O15 S8 C22 104.64(10)
C1 O1 H1 109.5
C7 O2 H2 109.5
C13 O3 H3 109.5
C19 O4 H4 109.5
C25 N1 C29 121.8(2)
C25 N1 C35 119.74(19)
C29 N1 C35 118.48(19)
C34 N2 C30 122.2(2)
C34 N2 C36 118.18(19)
C30 N2 C36 119.62(19)
C37 N3 C41 122.1(3)
C37 N3 C47 119.1(2)
C41 N3 C47 118.6(2)
C46 N4 C42 122.3(2)
C46 N4 C48 118.7(2)
C42 N4 C48 118.9(2)
O1 C1 C6 122.39(19)
O1 C1 C2 119.40(19)
C6 C1 C2 118.2(2)
C3 C2 C1 120.5(2)
C3 C2 S4 118.24(17)
C1 C2 S4 121.20(16)
C2 C3 C4 120.3(2)
C2 C3 H3A 119.8
C4 C3 H3A 119.8
C5 C4 C3 119.6(2)
C5 C4 S5 118.93(17)
C3 C4 S5 121.49(17)
C4 C5 C6 120.9(2)
C4 C5 H5 119.6
C6 C5 H5 119.6
C5 C6 C1 120.6(2)
C5 C6 S1 118.82(17)
C1 C6 S1 120.35(17)
O2 C7 C12 122.99(19)
O2 C7 C8 117.93(19)
C12 C7 C8 119.05(19)
C9 C8 C7 119.6(2)
C9 C8 S1 119.66(16)
C7 C8 S1 120.65(16)
C8 C9 C10 120.9(2)
C8 C9 H9 119.6
C10 C9 H9 119.6
C11 C10 C9 120.0(2)
C11 C10 S6 119.87(17)
C9 C10 S6 119.97(16)
C12 C11 C10 119.6(2)
C12 C11 H11 120.2
C10 C11 H11 120.2
C11 C12 C7 120.85(19)
C11 C12 S2 119.90(16)
C7 C12 S2 119.12(16)
O3 C13 C14 117.10(19)
O3 C13 C18 124.11(19)
C14 C13 C18 118.78(19)
C15 C14 C13 120.7(2)
C15 C14 S2 119.95(17)
C13 C14 S2 119.36(16)
C14 C15 C16 119.9(2)
C14 C15 H15 120.1
C16 C15 H15 120.1
C17 C16 C15 120.0(2)
C17 C16 S7 119.47(17)
C15 C16 S7 120.50(16)
C16 C17 C18 120.7(2)
C16 C17 H17 119.6
C18 C17 H17 119.6
C17 C18 C13 119.9(2)
C17 C18 S3 119.56(17)
C13 C18 S3 120.52(16)
O4 C19 C24 118.72(19)
O4 C19 C20 121.7(2)
C24 C19 C20 119.6(2)
C21 C20 C19 119.6(2)
C21 C20 S3 120.31(16)
C19 C20 S3 119.85(17)
C22 C21 C20 120.3(2)
C22 C21 H21 119.8
C20 C21 H21 119.8
C21 C22 C23 120.2(2)
C21 C22 S8 119.37(16)
C23 C22 S8 120.38(17)
C22 C23 C24 120.0(2)
C22 C23 H23 120.0
C24 C23 H23 120.0
C19 C24 C23 119.99(19)
C19 C24 S4 119.81(16)
C23 C24 S4 119.88(17)
N1 C25 C26 120.3(2)
N1 C25 H25 119.8
C26 C25 H25 119.8
C27 C26 C25 119.2(2)
C27 C26 H26 120.4
C25 C26 H26 120.4
C26 C27 C28 119.6(2)
C26 C27 H27 120.2
C28 C27 H27 120.2
C29 C28 C27 120.2(2)
C29 C28 H28 119.9
C27 C28 H28 119.9
N1 C29 C28 118.8(2)
N1 C29 C30 118.40(19)
C28 C29 C30 122.8(2)
N2 C30 C31 119.1(2)
N2 C30 C29 118.33(19)
C31 C30 C29 122.4(2)
C32 C31 C30 119.5(2)
C32 C31 H31 120.3
C30 C31 H31 120.3
C33 C32 C31 119.8(2)
C33 C32 H32 120.1
C31 C32 H32 120.1
C34 C33 C32 119.3(2)
C34 C33 H33 120.4
C32 C33 H33 120.4
N2 C34 C33 120.1(2)
N2 C34 H34 119.9
C33 C34 H34 119.9
N1 C35 C36 107.55(19)
N1 C35 H35A 110.2
C36 C35 H35A 110.2
N1 C35 H35B 110.2
C36 C35 H35B 110.2
H35A C35 H35B 108.5
N2 C36 C35 109.07(19)
N2 C36 H36A 109.9
C35 C36 H36A 109.9
N2 C36 H36B 109.9
C35 C36 H36B 109.9
H36A C36 H36B 108.3
N3 C37 C38 120.2(3)
N3 C37 H37 119.9
C38 C37 H37 119.9
C37 C38 C39 119.2(3)
C37 C38 H38 120.4
C39 C38 H38 120.4
C40 C39 C38 119.6(3)
C40 C39 H39 120.2
C38 C39 H39 120.2
C39 C40 C41 120.2(3)
C39 C40 H40 119.9
C41 C40 H40 119.9
N3 C41 C40 118.6(3)
N3 C41 C42 118.5(2)
C40 C41 C42 122.9(2)
N4 C42 C43 118.8(3)
N4 C42 C41 119.8(2)
C43 C42 C41 121.3(3)
C44 C43 C42 120.0(3)
C44 C43 H43 120.0
C42 C43 H43 120.0
C45 C44 C43 119.9(3)
C45 C44 H44 120.1
C43 C44 H44 120.1
C44 C45 C46 119.2(3)
C44 C45 H45 120.4
C46 C45 H45 120.4
N4 C46 C45 119.8(3)
N4 C46 H46 120.1
C45 C46 H46 120.1
N3 C47 C48 110.0(2)
N3 C47 H47A 109.7
C48 C47 H47A 109.7
N3 C47 H47B 109.7
C48 C47 H47B 109.7
H47A C47 H47B 108.2
N4 C48 C47 109.6(2)
N4 C48 H48A 109.7
C47 C48 H48A 109.8
N4 C48 H48B 109.8
C47 C48 H48B 109.8
H48A C48 H48B 108.2
H17A O17 H17B 111(4)
H18A O18 H18B 109(4)
H19A O19 H19B 96(3)

loop_
_geom_bond_atom_site_label_1
_geom_bond_atom_site_label_2
_geom_bond_distance
S1 C6 1.783(2)
S1 C8 1.784(2)
S2 C12 1.779(2)
S2 C14 1.791(2)
S3 C18 1.786(2)
S3 C20 1.790(2)
S4 C24 1.784(2)
S4 C2 1.790(2)
S5 O5' 1.395(5)
S5 O6 1.421(5)
S5 O7 1.433(7)
S5 O7' 1.440(5)
S5 O6' 1.510(4)
S5 O5 1.521(7)
S5 C4 1.777(2)
S6 O8 1.4459(17)
S6 O9 1.4610(16)
S6 O10 1.4722(16)
S6 C10 1.779(2)
S7 O11' 1.416(8)
S7 O13 1.423(3)
S7 O12' 1.448(6)
S7 O11 1.473(3)
S7 O12 1.478(3)
S7 O13' 1.526(7)
S7 C16 1.774(2)
S8 O14 1.4517(19)
S8 O16 1.4566(18)
S8 O15 1.4661(17)
S8 C22 1.787(2)
O1 C1 1.353(3)
O1 H1 0.8400
O2 C7 1.354(2)
O2 H2 0.8400
O3 C13 1.351(3)
O3 H3 0.8400
O4 C19 1.357(3)
O4 H4 0.8400
N1 C25 1.347(3)
N1 C29 1.371(3)
N1 C35 1.484(3)
N2 C34 1.347(3)
N2 C30 1.356(3)
N2 C36 1.482(3)
N3 C37 1.349(4)
N3 C41 1.365(3)
N3 C47 1.488(4)
N4 C46 1.346(4)
N4 C42 1.357(4)
N4 C48 1.489(3)
C1 C6 1.411(3)
C1 C2 1.413(3)
C2 C3 1.393(3)
C3 C4 1.398(3)
C3 H3A 0.9500
C4 C5 1.386(3)
C5 C6 1.388(3)
C5 H5 0.9500
C7 C12 1.410(3)
C7 C8 1.413(3)
C8 C9 1.390(3)
C9 C10 1.399(3)
C9 H9 0.9500
C10 C11 1.397(3)
C11 C12 1.392(3)
C11 H11 0.9500
C13 C14 1.409(3)
C13 C18 1.414(3)
C14 C15 1.394(3)
C15 C16 1.395(3)
C15 H15 0.9500
C16 C17 1.391(3)
C17 C18 1.392(3)
C17 H17 0.9500
C19 C24 1.400(3)
C19 C20 1.415(3)
C20 C21 1.395(3)
C21 C22 1.394(3)
C21 H21 0.9500
C22 C23 1.395(3)
C23 C24 1.401(3)
C23 H23 0.9500
C25 C26 1.388(3)
C25 H25 0.9500
C26 C27 1.379(3)
C26 H26 0.9500
C27 C28 1.396(3)
C27 H27 0.9500
C28 C29 1.378(3)
C28 H28 0.9500
C29 C30 1.477(3)
C30 C31 1.390(3)
C31 C32 1.389(3)
C31 H31 0.9500
C32 C33 1.387(4)
C32 H32 0.9500
C33 C34 1.380(3)
C33 H33 0.9500
C34 H34 0.9500
C35 C36 1.515(3)
C35 H35A 0.9900
C35 H35B 0.9900
C36 H36A 0.9900
C36 H36B 0.9900
C37 C38 1.380(4)
C37 H37 0.9500
C38 C39 1.392(4)
C38 H38 0.9500
C39 C40 1.380(4)
C39 H39 0.9500
C40 C41 1.390(4)
C40 H40 0.9500
C41 C42 1.476(4)
C42 C43 1.391(4)
C43 C44 1.383(5)
C43 H43 0.9500
C44 C45 1.378(5)
C44 H44 0.9500
C45 C46 1.394(4)
C45 H45 0.9500
C46 H46 0.9500
C47 C48 1.501(4)
C47 H47A 0.9900
C47 H47B 0.9900
C48 H48A 0.9900
C48 H48B 0.9900
O17 H17A 0.81(2)
O17 H17B 0.85(2)
O18 H18A 0.86(2)
O18 H18B 0.83(2)
O19 H19A 0.89(3)
O19 H19B 0.92(3)
O20 O20' 0.741(7)

loop_
_geom_torsion_atom_site_label_1
_geom_torsion_atom_site_label_2
_geom_torsion_atom_site_label_3
_geom_torsion_atom_site_label_4
_geom_torsion
O1 C1 C2 C3 175.58(19)
C6 C1 C2 C3 -2.3(3)
O1 C1 C2 S4 -1.6(3)
C6 C1 C2 S4 -179.42(16)
C24 S4 C2 C3 74.50(19)
C24 S4 C2 C1 -108.31(18)
C1 C2 C3 C4 2.1(3)
S4 C2 C3 C4 179.33(17)
C2 C3 C4 C5 -0.9(3)
C2 C3 C4 S5 179.74(17)
O5' S5 C4 C5 -85.7(4)
O6 S5 C4 C5 5.7(9)
O7 S5 C4 C5 132.3(5)
O7' S5 C4 C5 146.8(4)
O6' S5 C4 C5 32.6(3)
O5 S5 C4 C5 -111.5(6)
O5' S5 C4 C3 93.7(4)
O6 S5 C4 C3 -174.9(9)
O7 S5 C4 C3 -48.3(5)
O7' S5 C4 C3 -33.8(5)
O6' S5 C4 C3 -148.0(3)
O5 S5 C4 C3 67.9(6)
C3 C4 C5 C6 -0.2(3)
S5 C4 C5 C6 179.24(17)
C4 C5 C6 C1 0.0(3)
C4 C5 C6 S1 -174.09(17)
O1 C1 C6 C5 -176.5(2)
C2 C1 C6 C5 1.3(3)
O1 C1 C6 S1 -2.6(3)
C2 C1 C6 S1 175.22(16)
C8 S1 C6 C5 -77.95(19)
C8 S1 C6 C1 107.98(18)
O2 C7 C8 C9 -179.18(19)
C12 C7 C8 C9 -1.2(3)
O2 C7 C8 S1 4.7(3)
C12 C7 C8 S1 -177.37(15)
C6 S1 C8 C9 109.92(18)
C6 S1 C8 C7 -73.95(19)
C7 C8 C9 C10 -0.3(3)
S1 C8 C9 C10 175.88(16)
C8 C9 C10 C11 2.2(3)
C8 C9 C10 S6 -173.52(16)
O8 S6 C10 C11 -4.1(2)
O9 S6 C10 C11 118.38(18)
O10 S6 C10 C11 -124.54(18)
O8 S6 C10 C9 171.63(17)
O9 S6 C10 C9 -65.94(19)
O10 S6 C10 C9 51.14(19)
C9 C10 C11 C12 -2.5(3)
S6 C10 C11 C12 173.23(16)
C10 C11 C12 C7 0.9(3)
C10 C11 C12 S2 -174.95(16)
O2 C7 C12 C11 178.77(19)
C8 C7 C12 C11 0.9(3)
O2 C7 C12 S2 -5.3(3)
C8 C7 C12 S2 176.83(16)
C14 S2 C12 C11 -105.92(18)
C14 S2 C12 C7 78.15(18)
O3 C13 C14 C15 -178.54(19)
C18 C13 C14 C15 0.4(3)
O3 C13 C14 S2 3.1(3)
C18 C13 C14 S2 -177.97(16)
C12 S2 C14 C15 71.82(19)
C12 S2 C14 C13 -109.80(18)
C13 C14 C15 C16 1.8(3)
S2 C14 C15 C16 -179.81(16)
C14 C15 C16 C17 -3.0(3)
C14 C15 C16 S7 176.62(16)
O11' S7 C16 C17 56.0(8)
O13 S7 C16 C17 -81.9(3)
O12' S7 C16 C17 -170.6(8)
O11 S7 C16 C17 39.2(3)
O12 S7 C16 C17 154.3(3)
O13' S7 C16 C17 -59.3(6)
O11' S7 C16 C15 -123.6(7)
O13 S7 C16 C15 98.5(3)
O12' S7 C16 C15 9.7(8)
O11 S7 C16 C15 -140.5(3)
O12 S7 C16 C15 -25.4(3)
O13' S7 C16 C15 121.0(6)
C15 C16 C17 C18 2.0(3)
S7 C16 C17 C18 -177.68(17)
C16 C17 C18 C13 0.3(3)
C16 C17 C18 S3 -177.50(17)
O3 C13 C18 C17 177.4(2)
C14 C13 C18 C17 -1.5(3)
O3 C13 C18 S3 -4.8(3)
C14 C13 C18 S3 176.31(16)
C20 S3 C18 C17 -74.04(19)
C20 S3 C18 C13 108.18(18)
O4 C19 C20 C21 175.9(2)
C24 C19 C20 C21 -5.3(3)
O4 C19 C20 S3 1.4(3)
C24 C19 C20 S3 -179.80(16)
C18 S3 C20 C21 108.31(18)
C18 S3 C20 C19 -77.21(19)
C19 C20 C21 C22 2.0(3)
S3 C20 C21 C22 176.52(16)
C20 C21 C22 C23 2.2(3)
C20 C21 C22 S8 -174.80(16)
O14 S8 C22 C21 170.80(17)
O16 S8 C22 C21 48.8(2)
O15 S8 C22 C21 -70.34(19)
O14 S8 C22 C23 -6.2(2)
O16 S8 C22 C23 -128.17(18)
O15 S8 C22 C23 112.67(18)
C21 C22 C23 C24 -3.2(3)
S8 C22 C23 C24 173.79(16)
O4 C19 C24 C23 -176.8(2)
C20 C19 C24 C23 4.3(3)
O4 C19 C24 S4 -3.2(3)
C20 C19 C24 S4 177.90(16)
C22 C23 C24 C19 -0.1(3)
C22 C23 C24 S4 -173.69(16)
C2 S4 C24 C19 80.01(19)
C2 S4 C24 C23 -106.41(18)
C29 N1 C25 C26 -2.5(4)
C35 N1 C25 C26 177.7(2)
N1 C25 C26 C27 0.2(4)
C25 C26 C27 C28 1.9(4)
C26 C27 C28 C29 -1.8(4)
C25 N1 C29 C28 2.5(3)
C35 N1 C29 C28 -177.6(2)
C25 N1 C29 C30 -175.0(2)
C35 N1 C29 C30 4.8(3)
C27 C28 C29 N1 -0.4(3)
C27 C28 C29 C30 177.1(2)
C34 N2 C30 C31 -2.3(3)
C36 N2 C30 C31 179.8(2)
C34 N2 C30 C29 174.1(2)
C36 N2 C30 C29 -3.7(3)
N1 C29 C30 N2 21.7(3)
C28 C29 C30 N2 -155.8(2)
N1 C29 C30 C31 -162.0(2)
C28 C29 C30 C31 20.6(3)
N2 C30 C31 C32 2.4(3)
C29 C30 C31 C32 -173.9(2)
C30 C31 C32 C33 -0.9(3)
C31 C32 C33 C34 -0.7(3)
C30 N2 C34 C33 0.7(3)
C36 N2 C34 C33 178.6(2)
C32 C33 C34 N2 0.8(3)
C25 N1 C35 C36 135.2(2)
C29 N1 C35 C36 -44.6(3)
C34 N2 C36 C35 145.2(2)
C30 N2 C36 C35 -36.9(3)
N1 C35 C36 N2 58.8(2)
C41 N3 C37 C38 -0.1(4)
C47 N3 C37 C38 175.6(2)
N3 C37 C38 C39 -0.2(4)
C37 C38 C39 C40 1.1(4)
C38 C39 C40 C41 -1.8(4)
C37 N3 C41 C40 -0.5(4)
C47 N3 C41 C40 -176.3(2)
C37 N3 C41 C42 179.1(2)
C47 N3 C41 C42 3.4(3)
C39 C40 C41 N3 1.5(4)
C39 C40 C41 C42 -178.2(2)
C46 N4 C42 C43 -0.2(4)
C48 N4 C42 C43 179.2(2)
C46 N4 C42 C41 -179.3(2)
C48 N4 C42 C41 0.1(3)
N3 C41 C42 N4 18.5(3)
C40 C41 C42 N4 -161.9(2)
N3 C41 C42 C43 -160.6(2)
C40 C41 C42 C43 19.0(4)
N4 C42 C43 C44 -0.9(4)
C41 C42 C43 C44 178.2(2)
C42 C43 C44 C45 1.2(4)
C43 C44 C45 C46 -0.4(4)
C42 N4 C46 C45 1.1(4)
C48 N4 C46 C45 -178.4(2)
C44 C45 C46 N4 -0.7(4)
C37 N3 C47 C48 143.7(2)
C41 N3 C47 C48 -40.5(3)
C46 N4 C48 C47 142.3(2)
C42 N4 C48 C47 -37.1(3)
N3 C47 C48 N4 55.5(3)
